data_7247474
loop_
_publ_author_name
'Por\;eba, Tomasz'
'\'Swi\;atkowski, Marcin'
'Confalonieri, Giorgia'

_publ_section_title
;
 Melting pseudosymmetry and thermal expansion in 3-benzoylpropionic acid
;
_journal_issue 42
_journal_name_full CrystEngComm
_journal_page_first 5932
_journal_page_last 5941
_journal_paper_doi 10.1039/D3CE00940H
_journal_volume 25
_journal_year 2023
_chemical_formula_moiety 'C10 H10 O3'
_chemical_formula_sum 'C10 H10 O3'
_chemical_formula_weight 178.18
_chemical_name_systematic '3-benzoylpropionic acid'
_space_group_crystal_system monoclinic
_space_group_IT_number 14
_space_group_name_Hall '-P 2ybc'
_space_group_name_H-M_alt 'P 1 21/c 1'
_atom_sites_solution_hydrogens mixed
_audit_creation_date 2023-07-20
_audit_creation_method
;
Olex2 1.3
(compiled 2020.11.12 svn.r5f609507 for OlexSys, GUI svn.r6408)
;
_audit_update_record
;
2023-07-20 deposited with the CCDC.	2023-10-04 downloaded from the CCDC.
;
_cell_angle_alpha 90
_cell_angle_beta 97.767(2)
_cell_angle_gamma 90
_cell_formula_units_Z 8
_cell_length_a 15.3811(3)
_cell_length_b 5.21845(12)
_cell_length_c 22.4123(5)
_cell_measurement_reflns_used 9078
_cell_measurement_temperature 210.00(10)
_cell_measurement_theta_max 79.4480
_cell_measurement_theta_min 3.9680
_cell_volume 1782.43(7)
_computing_cell_refinement 'CrysAlisPro 1.171.42.68a (Rigaku OD, 2022)'
_computing_data_collection 'CrysAlisPro 1.171.42.68a (Rigaku OD, 2022)'
_computing_data_reduction 'CrysAlisPro 1.171.42.68a (Rigaku OD, 2022)'
_computing_molecular_graphics 'Olex2 1.3 (Dolomanov et al., 2009)'
_computing_publication_material 'Olex2 1.3 (Dolomanov et al., 2009)'
_computing_structure_refinement 'SHELXL 2017/1 (Sheldrick, 2015)'
_diffrn_ambient_environment N~2~
_diffrn_ambient_temperature 210.00(10)
_diffrn_detector 'Hybrid Pixel Array Detector'
_diffrn_detector_area_resol_mean 5.8140
_diffrn_detector_type 'Pilatus 300K'
_diffrn_measured_fraction_theta_full 0.998
_diffrn_measured_fraction_theta_max 0.955
_diffrn_measurement_details
;
List of Runs (angles in degrees, time in seconds):

  # Type    Start    End  Width  t~exp~   \w     \q     \k     \f   Frames
#--------------------------------------------------------------------------
  1  \w    -26.00  27.00   0.50    0.50    --  -49.12  19.00 -60.00  106
  2  \w   -120.00 -41.00   0.50    0.50    --  -49.12-178.00 -90.00  158
  3  \w    -26.00  27.00   0.50    0.50    --  -49.12  19.00 -30.00  106
  4  \w    -26.00  27.00   0.50    0.50    --  -49.12  19.00   0.00  106
  5  \w    -23.00 121.00   0.50    0.50    --   49.12   0.00 -90.00  288
  6  \w     62.00 120.00   0.50    0.50    --   49.12 178.00 -30.00  116
  7  \w    -43.00 -13.00   0.50    2.50    --  -88.50  38.00 -60.00   60
  8  \w    -43.00 -13.00   0.50    2.50    --  -88.50  38.00 -30.00   60
  9  \w    -43.00 -13.00   0.50    2.50    --  -88.50  38.00   0.00   60
 10  \w    -43.00 -13.00   0.50    2.50    --  -88.50  38.00  30.00   60
 11  \w    -43.00 -13.00   0.50    2.50    --  -88.50  38.00 150.00   60
 12  \w   -160.00 -73.00   0.50    2.50    --  -88.50 -57.00-150.00  174
 13  \w     38.00  66.00   0.50    2.50    --  110.00 -57.00 -90.00   56
 14  \w     97.00 178.00   0.50    2.50    --  110.00  19.00 150.00  162
 15  \w     38.00  66.00   0.50    2.50    --  110.00 -57.00 -30.00   56
 16  \w     98.00 178.00   0.50    2.50    --  110.00  38.00  30.00  160
 17  \w     38.00  66.00   0.50    2.50    --  110.00 -57.00 150.00   56
 18  \w     38.00  66.00   0.50    2.50    --  110.00 -57.00 -60.00   56
 19  \w     45.00 105.00   0.50    2.50    --  110.00 -77.00  90.00  120
 20  \w     38.00  66.00   0.50    2.50    --  110.00 -57.00   0.00   56
 21  \w     97.00 178.00   0.50    2.50    --  110.00  19.00  90.00  162
 22  \w     38.00  66.00   0.50    2.50    --  110.00 -57.00 120.00   56
 23  \w   -114.00 -25.00   0.50    0.50    --  -49.12 -77.00 -30.00  178
 24  \w     26.00 114.00   0.50    0.50    --   49.12  77.00-120.00  176
 25  \w     26.00 114.00   0.50    0.50    --   49.12  77.00  60.00  176
 26  \w     62.00 120.00   0.50    0.50    --   49.12 178.00-150.00  116
 27  \w     37.00 125.00   0.50    0.50    --   49.12  19.00  30.00  176
;
_diffrn_measurement_device 'four-circle diffractometer'
_diffrn_measurement_device_type 'XtaLAB Synergy, Dualflex, Pilatus 300K'
_diffrn_measurement_method '\w scans'
_diffrn_orient_matrix_type 'CrysAlisPro convention (1999,Acta A55,543-557)'
_diffrn_orient_matrix_UB_11 -0.0725585000
_diffrn_orient_matrix_UB_12 0.1810280000
_diffrn_orient_matrix_UB_13 0.0159124000
_diffrn_orient_matrix_UB_21 -0.0516822000
_diffrn_orient_matrix_UB_22 -0.0423700000
_diffrn_orient_matrix_UB_23 -0.0630421000
_diffrn_orient_matrix_UB_31 -0.0478224000
_diffrn_orient_matrix_UB_32 -0.2292693000
_diffrn_orient_matrix_UB_33 0.0241729000
_diffrn_radiation_monochromator mirror
_diffrn_radiation_probe x-ray
_diffrn_radiation_type 'Cu K\a'
_diffrn_radiation_wavelength 1.54184
_diffrn_reflns_av_R_equivalents 0.0356
_diffrn_reflns_av_unetI/netI 0.0302
_diffrn_reflns_Laue_measured_fraction_full 0.998
_diffrn_reflns_Laue_measured_fraction_max 0.955
_diffrn_reflns_limit_h_max 19
_diffrn_reflns_limit_h_min -19
_diffrn_reflns_limit_k_max 5
_diffrn_reflns_limit_k_min -6
_diffrn_reflns_limit_l_max 28
_diffrn_reflns_limit_l_min -23
_diffrn_reflns_number 18362
_diffrn_reflns_point_group_measured_fraction_full 0.998
_diffrn_reflns_point_group_measured_fraction_max 0.955
_diffrn_reflns_theta_full 67.684
_diffrn_reflns_theta_max 79.730
_diffrn_reflns_theta_min 3.981
_diffrn_source 'micro-focus sealed X-ray tube'
_diffrn_source_type 'PhotonJet (Cu) X-ray Source'
_exptl_absorpt_coefficient_mu 0.816
_exptl_absorpt_correction_T_max 0.976
_exptl_absorpt_correction_T_min 0.815
_exptl_absorpt_correction_type analytical
_exptl_absorpt_process_details
;
CrysAlisPro 1.171.42.68a (Rigaku Oxford Diffraction, 2022)
Analytical numeric absorption correction using a multifaceted crystal
model based on expressions derived by R.C. Clark & J.S. Reid.
(Clark, R. C. & Reid, J. S. (1995). Acta Cryst. A51, 887-897)
Empirical absorption correction using spherical harmonics,
implemented in SCALE3 ABSPACK scaling algorithm.
;
_exptl_crystal_colour colourless
_exptl_crystal_colour_primary colourless
_exptl_crystal_density_diffrn 1.328
_exptl_crystal_description plate
_exptl_crystal_F_000 752
_exptl_crystal_size_max 0.29
_exptl_crystal_size_mid 0.29
_exptl_crystal_size_min 0.03
_refine_diff_density_max 0.195
_refine_diff_density_min -0.174
_refine_diff_density_rms 0.031
_refine_ls_extinction_method none
_refine_ls_goodness_of_fit_ref 1.049
_refine_ls_hydrogen_treatment refU
_refine_ls_matrix_type full
_refine_ls_number_parameters 311
_refine_ls_number_reflns 3714
_refine_ls_number_restraints 0
_refine_ls_restrained_S_all 1.049
_refine_ls_R_factor_all 0.0518
_refine_ls_R_factor_gt 0.0429
_refine_ls_shift/su_max 0.001
_refine_ls_shift/su_mean 0.000
_refine_ls_structure_factor_coef Fsqd
_refine_ls_weighting_details 'w=1/[\s^2^(Fo^2^)+(0.0578P)^2^+0.2771P] where P=(Fo^2^+2Fc^2^)/3'
_refine_ls_weighting_scheme calc
_refine_ls_wR_factor_gt 0.1207
_refine_ls_wR_factor_ref 0.1272
_reflns_Friedel_coverage 0.000
_reflns_number_gt 3044
_reflns_number_total 3714
_reflns_threshold_expression 'I > 2\s(I)'
_cod_data_source_file d3ce00940h2.cif
_cod_data_source_block tp_bacidup_02_210_00
_cod_depositor_comments 'Adding full bibliography for 7247467--7247477.cif.'
_cod_database_code 7247474
_shelx_shelxl_version_number 2017/1
_chemical_oxdiff_formula 'C10 H10 O3'
_shelx_space_group_comment
;
The symmetry employed for this shelxl refinement is uniquely defined
by the following loop, which should always be used as a source of
symmetry information in preference to the above space-group names.
They are only intended as comments.
;
_shelx_estimated_absorpt_t_max 0.976
_shelx_estimated_absorpt_t_min 0.798
_reflns_odcompleteness_completeness 99.89
_reflns_odcompleteness_iscentric 1
_reflns_odcompleteness_theta 66.97
_olex2_refinement_description
;
1.a Idealised tetrahedral OH refined as rotating group:
 O2(H2), O2A(H2AA)
;
_olex2_submission_special_instructions 'No special instructions were received'
_oxdiff_exptl_absorpt_empirical_details
;
Empirical correction (ABSPACK) includes:
- Absorption correction using spherical harmonics
- Frame scaling
;
_oxdiff_exptl_absorpt_empirical_full_max 1.919
_oxdiff_exptl_absorpt_empirical_full_min 0.501

loop_
_space_group_symop_operation_xyz
'x, y, z'
'-x, y+1/2, -z+1/2'
'-x, -y, -z'
'x, -y-1/2, z-1/2'

loop_
_atom_site_label
_atom_site_type_symbol
_atom_site_fract_x
_atom_site_fract_y
_atom_site_fract_z
_atom_site_U_iso_or_equiv
_atom_site_adp_type
_atom_site_occupancy
_atom_site_site_symmetry_order
_atom_site_calc_flag
_atom_site_refinement_flags_posn
_atom_site_refinement_flags_adp
_atom_site_refinement_flags_occupancy
_atom_site_disorder_assembly
_atom_site_disorder_group
O3 O 0.68302(6) 0.5209(2) 0.65730(5) 0.0608(3) Uani 1 1 d . . . . .
O1 O 0.60974(7) 0.5249(2) 0.51438(5) 0.0630(3) Uani 1 1 d . . . . .
O3A O 0.18131(6) 0.0138(2) 0.66094(5) 0.0637(3) Uani 1 1 d . . . . .
O2 O 0.52499(8) 0.2181(2) 0.54347(5) 0.0690(3) Uani 1 1 d . . . . .
H2 H 0.485992 0.308688 0.524917 0.092(7) Uiso 1 1 calc R . . . .
O1A O 0.10901(8) 0.0148(2) 0.51576(5) 0.0722(3) Uani 1 1 d . . . . .
O2A O 0.01097(9) 0.2807(2) 0.54591(6) 0.0713(3) Uani 1 1 d . . . . .
H2AA H -0.023330 0.187633 0.523813 0.169(14) Uiso 1 1 calc R . . . .
C5 C 0.82623(7) 0.6799(2) 0.65654(5) 0.0408(3) Uani 1 1 d . . . . .
C4 C 0.75084(8) 0.5084(2) 0.63549(5) 0.0429(3) Uani 1 1 d . . . . .
C5A C 0.32636(8) -0.1157(3) 0.65518(6) 0.0450(3) Uani 1 1 d . . . . .
C4A C 0.24703(8) 0.0450(3) 0.63742(6) 0.0464(3) Uani 1 1 d . . . . .
C6 C 0.90395(8) 0.6750(3) 0.63101(6) 0.0482(3) Uani 1 1 d . . . . .
C1 C 0.60113(9) 0.3209(3) 0.54036(6) 0.0523(3) Uani 1 1 d . . . . .
C10 C 0.81830(9) 0.8536(3) 0.70263(6) 0.0511(3) Uani 1 1 d . . . . .
C3 C 0.75975(10) 0.3201(3) 0.58556(7) 0.0531(3) Uani 1 1 d . . . . .
C10A C 0.39882(9) -0.1087(3) 0.62430(7) 0.0545(4) Uani 1 1 d . . . . .
C7 C 0.97136(9) 0.8425(3) 0.65077(7) 0.0573(4) Uani 1 1 d . . . . .
C1A C 0.09159(11) 0.2076(3) 0.54332(6) 0.0584(4) Uani 1 1 d . . . . .
C6A C 0.32692(10) -0.2831(3) 0.70349(7) 0.0591(4) Uani 1 1 d . . . . .
C8 C 0.96211(10) 1.0170(3) 0.69562(8) 0.0621(4) Uani 1 1 d . . . . .
C3A C 0.24895(11) 0.2473(3) 0.58960(8) 0.0598(4) Uani 1 1 d . . . . .
C9 C 0.88571(10) 1.0223(3) 0.72180(7) 0.0611(4) Uani 1 1 d . . . . .
C2 C 0.67679(11) 0.1641(3) 0.56937(8) 0.0626(4) Uani 1 1 d . . . . .
C9A C 0.46955(10) -0.2683(3) 0.64060(8) 0.0655(4) Uani 1 1 d . . . . .
C8A C 0.46871(11) -0.4369(4) 0.68764(9) 0.0715(5) Uani 1 1 d . . . . .
C2A C 0.16080(13) 0.3794(3) 0.57487(8) 0.0683(5) Uani 1 1 d . . . . .
C7A C 0.39756(11) -0.4442(4) 0.71953(9) 0.0723(5) Uani 1 1 d . . . . .
H6 H 0.9070(10) 0.555(3) 0.5997(7) 0.058(4) Uiso 1 1 d . . . . .
H10 H 0.7648(10) 0.851(3) 0.7209(7) 0.064(4) Uiso 1 1 d . . . . .
H3A H 0.8112(11) 0.205(3) 0.5985(7) 0.065(5) Uiso 1 1 d . . . . .
H3B H 0.7748(10) 0.421(3) 0.5506(8) 0.066(5) Uiso 1 1 d . . . . .
H9A H 0.5216(12) -0.259(4) 0.6194(8) 0.081(5) Uiso 1 1 d . . . . .
H3AA H 0.2647(11) 0.161(4) 0.5542(8) 0.075(5) Uiso 1 1 d . . . . .
H6A H 0.2793(11) -0.280(3) 0.7256(7) 0.064(4) Uiso 1 1 d . . . . .
H3AB H 0.2956(12) 0.370(4) 0.6034(8) 0.086(6) Uiso 1 1 d . . . . .
H10A H 0.3981(11) 0.006(3) 0.5921(8) 0.068(5) Uiso 1 1 d . . . . .
H7 H 1.0252(11) 0.833(3) 0.6325(7) 0.069(5) Uiso 1 1 d . . . . .
H2A H 0.6572(12) 0.080(4) 0.6060(9) 0.079(5) Uiso 1 1 d . . . . .
H8A H 0.5168(13) -0.547(4) 0.6983(9) 0.089(6) Uiso 1 1 d . . . . .
H9 H 0.8785(12) 1.130(4) 0.7524(9) 0.091(6) Uiso 1 1 d . . . . .
H2B H 0.6837(13) 0.026(4) 0.5422(9) 0.089(6) Uiso 1 1 d . . . . .
H2AB H 0.1643(12) 0.528(4) 0.5479(9) 0.086(6) Uiso 1 1 d . . . . .
H2AC H 0.1397(11) 0.444(3) 0.6106(8) 0.071(5) Uiso 1 1 d . . . . .
H7A H 0.3948(13) -0.553(4) 0.7513(9) 0.087(6) Uiso 1 1 d . . . . .
H8 H 1.0107(13) 1.137(4) 0.7088(8) 0.085(5) Uiso 1 1 d . . . . .

loop_
_atom_site_aniso_label
_atom_site_aniso_U_11
_atom_site_aniso_U_22
_atom_site_aniso_U_33
_atom_site_aniso_U_23
_atom_site_aniso_U_13
_atom_site_aniso_U_12
O3 0.0428(5) 0.0778(7) 0.0647(6) -0.0170(5) 0.0182(4) -0.0088(5)
O1 0.0583(6) 0.0667(7) 0.0617(6) 0.0135(5) -0.0003(5) -0.0197(5)
O3A 0.0452(5) 0.0817(8) 0.0672(6) 0.0212(6) 0.0181(5) 0.0048(5)
O2 0.0668(7) 0.0602(7) 0.0770(7) 0.0134(6) -0.0007(6) -0.0231(6)
O1A 0.0756(7) 0.0781(8) 0.0608(6) -0.0134(6) 0.0019(5) 0.0354(6)
O2A 0.0827(8) 0.0639(7) 0.0699(7) -0.0004(6) 0.0202(6) 0.0335(6)
C5 0.0370(6) 0.0420(6) 0.0434(6) 0.0028(5) 0.0060(5) 0.0060(5)
C4 0.0411(6) 0.0452(7) 0.0431(6) 0.0005(5) 0.0080(5) 0.0043(5)
C5A 0.0426(6) 0.0459(7) 0.0472(7) -0.0047(5) 0.0090(5) -0.0081(5)
C4A 0.0476(7) 0.0477(7) 0.0452(7) -0.0025(5) 0.0114(5) -0.0057(5)
C6 0.0423(6) 0.0505(7) 0.0534(7) 0.0046(6) 0.0120(5) 0.0077(6)
C1 0.0623(8) 0.0493(7) 0.0444(7) -0.0078(6) 0.0043(6) -0.0162(6)
C10 0.0425(7) 0.0592(8) 0.0518(7) -0.0086(6) 0.0072(5) 0.0039(6)
C3 0.0552(8) 0.0511(8) 0.0534(8) -0.0085(6) 0.0087(6) 0.0045(6)
C10A 0.0492(7) 0.0543(8) 0.0633(9) -0.0058(7) 0.0189(6) -0.0094(6)
C7 0.0371(6) 0.0645(9) 0.0706(9) 0.0153(8) 0.0079(6) 0.0013(6)
C1A 0.0805(10) 0.0542(8) 0.0426(7) 0.0112(6) 0.0158(7) 0.0277(8)
C6A 0.0475(7) 0.0726(10) 0.0575(8) 0.0101(7) 0.0083(6) -0.0004(7)
C8 0.0467(8) 0.0597(9) 0.0752(10) 0.0068(8) -0.0090(7) -0.0061(7)
C3A 0.0732(10) 0.0502(8) 0.0593(9) 0.0063(7) 0.0209(8) -0.0028(7)
C9 0.0561(8) 0.0623(9) 0.0616(9) -0.0126(7) -0.0044(7) -0.0008(7)
C2 0.0747(10) 0.0462(8) 0.0650(10) -0.0114(7) 0.0022(8) -0.0030(7)
C9A 0.0446(7) 0.0705(10) 0.0836(11) -0.0153(9) 0.0160(7) -0.0048(7)
C8A 0.0458(8) 0.0739(11) 0.0909(12) -0.0120(10) -0.0048(8) 0.0067(8)
C2A 0.0970(12) 0.0461(8) 0.0647(10) 0.0098(7) 0.0211(9) 0.0148(8)
C7A 0.0606(9) 0.0810(12) 0.0720(11) 0.0144(9) -0.0030(8) 0.0056(8)

loop_
_atom_type_symbol
_atom_type_description
_atom_type_scat_dispersion_real
_atom_type_scat_dispersion_imag
_atom_type_scat_source
C C 0.0181 0.0091 'International Tables Vol C Tables 4.2.6.8 and 6.1.1.4'
H H 0.0000 0.0000 'International Tables Vol C Tables 4.2.6.8 and 6.1.1.4'
O O 0.0492 0.0322 'International Tables Vol C Tables 4.2.6.8 and 6.1.1.4'

loop_
_exptl_crystal_face_index_h
_exptl_crystal_face_index_k
_exptl_crystal_face_index_l
_exptl_crystal_face_perp_dist
0 3 -5 0.1661
0 -3 4 0.1014
-10 0 4 0.1463
10 0 -4 0.1294
0 0 14 0.0295
0 0 -14 0.0010

loop_
_geom_angle_atom_site_label_1
_geom_angle_atom_site_label_2
_geom_angle_atom_site_label_3
_geom_angle
_geom_angle_site_symmetry_1
_geom_angle_site_symmetry_3
_geom_angle_publ_flag
C1 O2 H2 109.5 . . ?
C1A O2A H2AA 109.5 . . ?
C6 C5 C4 122.23(12) . . ?
C10 C5 C4 118.91(11) . . ?
C10 C5 C6 118.85(12) . . ?
O3 C4 C5 121.02(11) . . ?
O3 C4 C3 120.23(12) . . ?
C5 C4 C3 118.74(11) . . ?
C10A C5A C4A 122.36(12) . . ?
C10A C5A C6A 118.90(13) . . ?
C6A C5A C4A 118.72(11) . . ?
O3A C4A C5A 120.60(12) . . ?
O3A C4A C3A 120.04(13) . . ?
C5A C4A C3A 119.35(11) . . ?
C5 C6 H6 116.6(10) . . ?
C7 C6 C5 120.33(13) . . ?
C7 C6 H6 123.1(10) . . ?
O1 C1 O2 122.64(14) . . ?
O1 C1 C2 123.49(13) . . ?
O2 C1 C2 113.85(13) . . ?
C5 C10 H10 118.0(10) . . ?
C9 C10 C5 120.50(13) . . ?
C9 C10 H10 121.5(10) . . ?
C4 C3 C2 111.66(12) . . ?
C4 C3 H3A 108.7(9) . . ?
C4 C3 H3B 107.0(10) . . ?
C2 C3 H3A 110.7(10) . . ?
C2 C3 H3B 111.9(9) . . ?
H3A C3 H3B 106.5(13) . . ?
C5A C10A H10A 118.2(10) . . ?
C9A C10A C5A 120.61(15) . . ?
C9A C10A H10A 121.2(10) . . ?
C6 C7 H7 118.5(10) . . ?
C8 C7 C6 120.30(13) . . ?
C8 C7 H7 121.2(10) . . ?
O1A C1A O2A 122.29(17) . . ?
O1A C1A C2A 122.63(15) . . ?
O2A C1A C2A 115.05(14) . . ?
C5A C6A H6A 118.5(10) . . ?
C7A C6A C5A 120.43(15) . . ?
C7A C6A H6A 121.0(10) . . ?
C7 C8 C9 120.01(14) . . ?
C7 C8 H8 119.2(11) . . ?
C9 C8 H8 120.8(11) . . ?
C4A C3A C2A 111.73(13) . . ?
C4A C3A H3AA 106.7(11) . . ?
C4A C3A H3AB 108.5(11) . . ?
C2A C3A H3AA 110.3(10) . . ?
C2A C3A H3AB 111.4(11) . . ?
H3AA C3A H3AB 107.9(14) . . ?
C10 C9 H9 117.8(13) . . ?
C8 C9 C10 119.99(15) . . ?
C8 C9 H9 122.2(13) . . ?
C1 C2 C3 112.98(13) . . ?
C1 C2 H2A 106.9(11) . . ?
C1 C2 H2B 106.4(12) . . ?
C3 C2 H2A 111.9(11) . . ?
C3 C2 H2B 113.2(12) . . ?
H2A C2 H2B 104.9(16) . . ?
C10A C9A H9A 120.4(11) . . ?
C8A C9A C10A 120.04(15) . . ?
C8A C9A H9A 119.5(11) . . ?
C9A C8A C7A 120.19(16) . . ?
C9A C8A H8A 119.8(12) . . ?
C7A C8A H8A 120.0(12) . . ?
C1A C2A C3A 112.88(14) . . ?
C1A C2A H2AB 106.0(11) . . ?
C1A C2A H2AC 107.8(11) . . ?
C3A C2A H2AB 111.7(11) . . ?
C3A C2A H2AC 111.6(10) . . ?
H2AB C2A H2AC 106.5(15) . . ?
C6A C7A C8A 119.80(18) . . ?
C6A C7A H7A 117.5(13) . . ?
C8A C7A H7A 122.7(12) . . ?

loop_
_geom_bond_atom_site_label_1
_geom_bond_atom_site_label_2
_geom_bond_distance
_geom_bond_site_symmetry_2
_geom_bond_publ_flag
O3 C4 1.2121(15) . ?
O1 C1 1.2288(17) . ?
O3A C4A 1.2125(15) . ?
O2 H2 0.8300 . ?
O2 C1 1.2987(17) . ?
O1A C1A 1.2291(17) . ?
O2A H2AA 0.8300 . ?
O2A C1A 1.3061(18) . ?
C5 C4 1.4900(18) . ?
C5 C6 1.3934(17) . ?
C5 C10 1.3924(18) . ?
C4 C3 1.5094(18) . ?
C5A C4A 1.4899(19) . ?
C5A C10A 1.3896(17) . ?
C5A C6A 1.390(2) . ?
C4A C3A 1.5075(19) . ?
C6 C7 1.382(2) . ?
C6 H6 0.948(16) . ?
C1 C2 1.497(2) . ?
C10 C9 1.383(2) . ?
C10 H10 0.967(16) . ?
C3 C2 1.516(2) . ?
C3 H3A 1.004(17) . ?
C3 H3B 0.997(17) . ?
C10A C9A 1.379(2) . ?
C10A H10A 0.937(17) . ?
C7 C8 1.378(2) . ?
C7 H7 0.974(17) . ?
C1A C2A 1.495(3) . ?
C6A C7A 1.382(2) . ?
C6A H6A 0.938(16) . ?
C8 C9 1.383(2) . ?
C8 H8 0.99(2) . ?
C3A C2A 1.517(2) . ?
C3A H3AA 0.971(18) . ?
C3A H3AB 0.98(2) . ?
C9 H9 0.90(2) . ?
C2 H2A 1.012(19) . ?
C2 H2B 0.96(2) . ?
C9A C8A 1.375(3) . ?
C9A H9A 0.986(18) . ?
C8A C7A 1.386(3) . ?
C8A H8A 0.94(2) . ?
C2A H2AB 0.99(2) . ?
C2A H2AC 0.966(18) . ?
C7A H7A 0.92(2) . ?

loop_
_geom_torsion_atom_site_label_1
_geom_torsion_atom_site_label_2
_geom_torsion_atom_site_label_3
_geom_torsion_atom_site_label_4
_geom_torsion
_geom_torsion_site_symmetry_1
_geom_torsion_site_symmetry_2
_geom_torsion_site_symmetry_3
_geom_torsion_site_symmetry_4
_geom_torsion_publ_flag
O3 C4 C3 C2 -0.2(2) . . . . ?
O1 C1 C2 C3 22.7(2) . . . . ?
O3A C4A C3A C2A -3.4(2) . . . . ?
O2 C1 C2 C3 -159.25(13) . . . . ?
O1A C1A C2A C3A -21.6(2) . . . . ?
O2A C1A C2A C3A 160.01(14) . . . . ?
C5 C4 C3 C2 -179.27(12) . . . . ?
C5 C6 C7 C8 -0.5(2) . . . . ?
C5 C10 C9 C8 -0.8(2) . . . . ?
C4 C5 C6 C7 178.18(12) . . . . ?
C4 C5 C10 C9 -177.61(13) . . . . ?
C4 C3 C2 C1 67.97(18) . . . . ?
C5A C4A C3A C2A 176.43(13) . . . . ?
C5A C10A C9A C8A 0.2(2) . . . . ?
C5A C6A C7A C8A 0.7(3) . . . . ?
C4A C5A C10A C9A -177.29(13) . . . . ?
C4A C5A C6A C7A 176.91(15) . . . . ?
C4A C3A C2A C1A -68.84(18) . . . . ?
C6 C5 C4 O3 -177.97(12) . . . . ?
C6 C5 C4 C3 1.10(18) . . . . ?
C6 C5 C10 C9 1.4(2) . . . . ?
C6 C7 C8 C9 1.1(2) . . . . ?
C10 C5 C4 O3 0.99(19) . . . . ?
C10 C5 C4 C3 -179.93(12) . . . . ?
C10 C5 C6 C7 -0.79(19) . . . . ?
C10A C5A C4A O3A 171.71(13) . . . . ?
C10A C5A C4A C3A -8.1(2) . . . . ?
C10A C5A C6A C7A -1.5(2) . . . . ?
C10A C9A C8A C7A -1.1(3) . . . . ?
C7 C8 C9 C10 -0.5(2) . . . . ?
C6A C5A C4A O3A -6.7(2) . . . . ?
C6A C5A C4A C3A 173.50(13) . . . . ?
C6A C5A C10A C9A 1.1(2) . . . . ?
C9A C8A C7A C6A 0.7(3) . . . . ?

loop_
_exptl_oxdiff_crystal_face_indexfrac_h
_exptl_oxdiff_crystal_face_indexfrac_k
_exptl_oxdiff_crystal_face_indexfrac_l
_exptl_oxdiff_crystal_face_x
_exptl_oxdiff_crystal_face_y
_exptl_oxdiff_crystal_face_z
0.0826 3.2143 -4.5743 0.5031 0.1479 -0.8515
0.1576 -3.2182 4.4734 -0.5228 -0.1538 0.8384
-9.8395 -0.0039 4.3648 0.7827 0.2335 0.5770
9.8423 -0.0137 -4.3411 -0.7857 -0.2344 -0.5725
-0.3147 0.0810 14.4665 0.2677 -0.8992 0.3462
0.3147 -0.0810 -14.4665 -0.2677 0.8992 -0.3462
